data_4066950
loop_
_publ_author_name
'Fortman, George C.'
'Slawin, Alexandra M. Z.'
'Nolan, Steven P.'

_publ_section_title
;
 A Versatile Cuprous Synthon: [Cu(IPr)(OH)] (IPr = 1,3
 bis(diisopropylphenyl)imidazol-2-ylidene)
;
_journal_issue 17
_journal_name_full Organometallics
_journal_page_first 3966
_journal_paper_doi 10.1021/om100733n
_journal_volume 29
_journal_year 2010
_chemical_formula_moiety 'C28 H36 Cu N3'
_chemical_formula_sum 'C28 H36 Cu N3'
_chemical_formula_weight 478.14
_chemical_name_systematic
; 
 ? 
;
_space_group_IT_number 33
_symmetry_cell_setting orthorhombic
_symmetry_space_group_name_Hall 'P 2c -2n'
_symmetry_space_group_name_H-M 'P n a 21'
_atom_sites_solution_hydrogens geom
_atom_sites_solution_primary direct
_atom_sites_solution_secondary difmap
_audit_creation_method SHELXL-97
_cell_angle_alpha 90.00
_cell_angle_beta 90.00
_cell_angle_gamma 90.00
_cell_formula_units_Z 4
_cell_length_a 20.157(5)
_cell_length_b 10.568(2)
_cell_length_c 12.577(3)
_cell_measurement_reflns_used 8495
_cell_measurement_temperature 93(2)
_cell_measurement_theta_max 28.8
_cell_measurement_theta_min 2.0
_cell_volume 2679.1(11)
_computing_cell_refinement 'CrystalClear (Rigaku Corp., 2004)'
_computing_data_collection 'CrystalClear (Rigaku Corp., 2004)'
_computing_data_reduction 'CrystalClear (Rigaku Corp., 2004)'
_computing_molecular_graphics 'Bruker SHELXTL'
_computing_publication_material 'Bruker SHELXTL'
_computing_structure_refinement 'SHELXL-97 (Sheldrick, 1997)'
_computing_structure_solution 'SHELXS-97 (Sheldrick, 1990)'
_diffrn_ambient_temperature 93(2)
_diffrn_measured_fraction_theta_full 0.999
_diffrn_measured_fraction_theta_max 0.999
_diffrn_measurement_device_type CCD
_diffrn_measurement_method '\w and \f scans'
_diffrn_radiation_monochromator confocal
_diffrn_radiation_source 'rotating anode'
_diffrn_radiation_type MoK\a
_diffrn_radiation_wavelength 0.71073
_diffrn_reflns_av_R_equivalents 0.0855
_diffrn_reflns_av_sigmaI/netI 0.0833
_diffrn_reflns_limit_h_max 21
_diffrn_reflns_limit_h_min -24
_diffrn_reflns_limit_k_max 9
_diffrn_reflns_limit_k_min -12
_diffrn_reflns_limit_l_max 15
_diffrn_reflns_limit_l_min -12
_diffrn_reflns_number 16635
_diffrn_reflns_theta_full 25.00
_diffrn_reflns_theta_max 25.32
_diffrn_reflns_theta_min 2.02
_exptl_absorpt_coefficient_mu 0.834
_exptl_absorpt_correction_T_max 1.000
_exptl_absorpt_correction_T_min 0.684
_exptl_absorpt_correction_type multi-scan
_exptl_absorpt_process_details 'Jacobson, R. (1998) Private communication'
_exptl_crystal_colour Colorless
_exptl_crystal_density_diffrn 1.185
_exptl_crystal_density_method 'not measured'
_exptl_crystal_description Prism
_exptl_crystal_F_000 1016
_exptl_crystal_size_max 0.12
_exptl_crystal_size_mid 0.02
_exptl_crystal_size_min 0.02
_refine_diff_density_max 0.426
_refine_diff_density_min -0.478
_refine_diff_density_rms 0.080
_refine_ls_abs_structure_details 'Flack H D (1983), Acta Cryst. A39, 876-881'
_refine_ls_abs_structure_Flack 0.03(2)
_refine_ls_extinction_method none
_refine_ls_goodness_of_fit_ref 1.022
_refine_ls_hydrogen_treatment constr
_refine_ls_matrix_type full
_refine_ls_number_parameters 290
_refine_ls_number_reflns 4344
_refine_ls_number_restraints 1
_refine_ls_restrained_S_all 1.022
_refine_ls_R_factor_all 0.0630
_refine_ls_R_factor_gt 0.0502
_refine_ls_shift/su_max 0.018
_refine_ls_shift/su_mean 0.004
_refine_ls_structure_factor_coef Fsqd
_refine_ls_weighting_details 'calc w=1/[\s^2^(Fo^2^)+(0.0567P)^2^+0.0000P] where P=(Fo^2^+2Fc^2^)/3'
_refine_ls_weighting_scheme calc
_refine_ls_wR_factor_gt 0.1196
_refine_ls_wR_factor_ref 0.1282
_reflns_number_gt 3577
_reflns_number_total 4344
_reflns_threshold_expression >2sigma(I)
_cod_data_source_file om100733n_si_002.cif
_cod_data_source_block 8
_cod_depositor_comments
;
The following automatic conversions were performed:

'_symmetry_cell_setting' value 'Orthorhombic' changed to
'orthorhombic' according to
/home/saulius/struct/CIF-dictionaries/cif_core.dic dictionary named
'cif_core.dic' version 2.4.1 from 2010-06-29.

Automatic conversion script
Id: cif_fix_values 1715 2011-07-08 13:25:40Z adriana 
;
_cod_original_cell_volume 2679.1(10)
_cod_original_sg_symbol_H-M Pna2(1)
_cod_database_code 4066950

loop_
_symmetry_equiv_pos_as_xyz
'x, y, z'
'-x, -y, z+1/2'
'x+1/2, -y+1/2, z'
'-x+1/2, y+1/2, z+1/2'

loop_
_atom_site_label
_atom_site_type_symbol
_atom_site_fract_x
_atom_site_fract_y
_atom_site_fract_z
_atom_site_U_iso_or_equiv
_atom_site_adp_type
_atom_site_occupancy
_atom_site_symmetry_multiplicity
_atom_site_calc_flag
_atom_site_refinement_flags
Cu1 Cu 0.03270(2) 0.25195(3) 0.79997(9) 0.02567(17) Uani 1 1 d .
C1 C 0.12660(18) 0.2675(3) 0.7977(5) 0.0199(8) Uani 1 1 d .
N2 N 0.1715(2) 0.2441(2) 0.8750(3) 0.0220(9) Uani 1 1 d .
C3 C 0.2350(3) 0.2636(3) 0.8376(4) 0.0281(11) Uani 1 1 d .
H3A H 0.2748 0.2524 0.8770 0.034 Uiso 1 1 calc R
C4 C 0.2309(2) 0.3011(4) 0.7353(3) 0.0268(9) Uani 1 1 d .
H4A H 0.2665 0.3220 0.6890 0.032 Uiso 1 1 calc R
N5 N 0.16387(15) 0.3030(3) 0.7120(3) 0.0207(7) Uani 1 1 d .
C6 C 0.15465(19) 0.1934(4) 0.9770(3) 0.0249(9) Uani 1 1 d .
C7 C 0.1431(2) 0.2798(4) 1.0618(3) 0.0287(10) Uani 1 1 d .
C8 C 0.1253(3) 0.2261(4) 1.1589(4) 0.0372(12) Uani 1 1 d .
H8A H 0.1173 0.2799 1.2180 0.045 Uiso 1 1 calc R
C9 C 0.1189(3) 0.0964(4) 1.1716(4) 0.0406(12) Uani 1 1 d .
H9A H 0.1065 0.0625 1.2387 0.049 Uiso 1 1 calc R
C10 C 0.1306(3) 0.0161(4) 1.0867(4) 0.0395(11) Uani 1 1 d .
H10A H 0.1259 -0.0727 1.0960 0.047 Uiso 1 1 calc R
C11 C 0.1490(2) 0.0633(4) 0.9886(3) 0.0277(9) Uani 1 1 d .
C12 C 0.1495(2) 0.4205(4) 1.0480(4) 0.0333(10) Uani 1 1 d .
H12A H 0.1764 0.4370 0.9827 0.040 Uiso 1 1 calc R
C13 C 0.0809(3) 0.4805(4) 1.0324(4) 0.0487(13) Uani 1 1 d .
H13A H 0.0588 0.4407 0.9716 0.073 Uiso 1 1 calc R
H13B H 0.0860 0.5713 1.0191 0.073 Uiso 1 1 calc R
H13C H 0.0542 0.4676 1.0966 0.073 Uiso 1 1 calc R
C14 C 0.1843(3) 0.4848(4) 1.1431(4) 0.0434(12) Uani 1 1 d .
H14A H 0.2287 0.4484 1.1521 0.065 Uiso 1 1 calc R
H14B H 0.1583 0.4708 1.2078 0.065 Uiso 1 1 calc R
H14C H 0.1881 0.5758 1.1296 0.065 Uiso 1 1 calc R
C15 C 0.1602(2) -0.0271(3) 0.8951(3) 0.0326(10) Uani 1 1 d .
H15A H 0.1820 0.0226 0.8371 0.039 Uiso 1 1 calc R
C16 C 0.0941(2) -0.0740(4) 0.8521(4) 0.0407(12) Uani 1 1 d .
H16A H 0.1019 -0.1308 0.7918 0.061 Uiso 1 1 calc R
H16B H 0.0674 -0.0017 0.8287 0.061 Uiso 1 1 calc R
H16C H 0.0703 -0.1198 0.9081 0.061 Uiso 1 1 calc R
C17 C 0.2065(2) -0.1366(4) 0.9232(4) 0.0451(12) Uani 1 1 d .
H17A H 0.2125 -0.1909 0.8608 0.068 Uiso 1 1 calc R
H17B H 0.1871 -0.1862 0.9813 0.068 Uiso 1 1 calc R
H17C H 0.2496 -0.1030 0.9456 0.068 Uiso 1 1 calc R
C18 C 0.13552(19) 0.3373(4) 0.6104(3) 0.0240(9) Uani 1 1 d .
C19 C 0.1168(2) 0.2430(3) 0.5383(4) 0.0272(11) Uani 1 1 d .
C20 C 0.0875(2) 0.2801(4) 0.4451(3) 0.0324(10) Uani 1 1 d .
H20A H 0.0723 0.2175 0.3968 0.039 Uiso 1 1 calc R
C21 C 0.0795(2) 0.4073(4) 0.4194(4) 0.0377(11) Uani 1 1 d .
H21A H 0.0604 0.4308 0.3532 0.045 Uiso 1 1 calc R
C22 C 0.0994(2) 0.4993(4) 0.4908(4) 0.0354(11) Uani 1 1 d .
H22A H 0.0937 0.5860 0.4730 0.043 Uiso 1 1 calc R
C23 C 0.1275(2) 0.4675(4) 0.5874(3) 0.0268(9) Uani 1 1 d .
C24 C 0.1265(2) 0.1017(4) 0.5610(3) 0.0314(10) Uani 1 1 d .
H24A H 0.1474 0.0941 0.6329 0.038 Uiso 1 1 calc R
C25 C 0.0607(2) 0.0300(4) 0.5644(4) 0.0454(13) Uani 1 1 d .
H25A H 0.0692 -0.0597 0.5787 0.068 Uiso 1 1 calc R
H25B H 0.0381 0.0386 0.4958 0.068 Uiso 1 1 calc R
H25C H 0.0326 0.0650 0.6208 0.068 Uiso 1 1 calc R
C26 C 0.1740(3) 0.0442(4) 0.4811(4) 0.0407(12) Uani 1 1 d .
H26A H 0.1795 -0.0462 0.4961 0.061 Uiso 1 1 calc R
H26B H 0.2172 0.0866 0.4864 0.061 Uiso 1 1 calc R
H26C H 0.1562 0.0551 0.4092 0.061 Uiso 1 1 calc R
C27 C 0.1439(2) 0.5675(3) 0.6704(3) 0.0338(11) Uani 1 1 d .
H27A H 0.1760 0.5296 0.7219 0.041 Uiso 1 1 calc R
C28 C 0.1765(3) 0.6859(4) 0.6216(4) 0.0448(12) Uani 1 1 d .
H28A H 0.2174 0.6615 0.5848 0.067 Uiso 1 1 calc R
H28B H 0.1869 0.7465 0.6781 0.067 Uiso 1 1 calc R
H28C H 0.1458 0.7250 0.5708 0.067 Uiso 1 1 calc R
C29 C 0.0809(3) 0.6018(4) 0.7317(4) 0.0525(15) Uani 1 1 d .
H29A H 0.0620 0.5253 0.7636 0.079 Uiso 1 1 calc R
H29B H 0.0485 0.6394 0.6829 0.079 Uiso 1 1 calc R
H29C H 0.0917 0.6628 0.7878 0.079 Uiso 1 1 calc R
C31 C -0.0591(2) 0.2320(3) 0.7971(7) 0.0323(10) Uani 1 1 d .
N31 N -0.1150(2) 0.2181(4) 0.7923(5) 0.0552(12) Uani 1 1 d .

loop_
_atom_site_aniso_label
_atom_site_aniso_U_11
_atom_site_aniso_U_22
_atom_site_aniso_U_33
_atom_site_aniso_U_23
_atom_site_aniso_U_13
_atom_site_aniso_U_12
Cu1 0.0189(3) 0.0320(3) 0.0260(3) -0.00090(18) 0.0009(3) -0.00112(16)
C1 0.019(2) 0.0261(16) 0.0146(19) -0.0024(19) -0.007(3) -0.0002(13)
N2 0.022(2) 0.0237(18) 0.020(2) -0.0001(12) 0.0004(17) -0.0018(12)
C3 0.013(2) 0.040(2) 0.032(3) -0.0002(17) -0.003(2) -0.0010(16)
C4 0.023(2) 0.029(2) 0.028(3) -0.0053(18) 0.0036(19) -0.007(2)
N5 0.0199(18) 0.0225(16) 0.0198(19) 0.0002(14) 0.0003(15) -0.0018(14)
C6 0.018(2) 0.038(2) 0.018(2) 0.0003(18) 0.0032(17) 0.0002(17)
C7 0.034(3) 0.041(2) 0.012(2) 0.0020(18) -0.002(2) 0.001(2)
C8 0.039(3) 0.050(3) 0.022(3) -0.008(2) 0.004(2) -0.006(2)
C9 0.058(3) 0.050(3) 0.013(2) 0.0051(19) 0.004(2) -0.001(2)
C10 0.046(3) 0.039(2) 0.033(3) 0.001(2) 0.000(2) -0.008(2)
C11 0.026(2) 0.036(2) 0.022(2) 0.0023(18) -0.0037(19) -0.0019(18)
C12 0.036(3) 0.036(2) 0.028(3) -0.0054(19) 0.003(2) 0.0012(18)
C13 0.049(4) 0.045(2) 0.052(4) -0.005(2) -0.003(3) 0.007(2)
C14 0.048(3) 0.047(3) 0.034(3) -0.011(2) -0.001(3) -0.013(2)
C15 0.041(3) 0.034(2) 0.023(2) -0.0012(17) -0.002(2) -0.0012(18)
C16 0.048(3) 0.035(2) 0.039(3) -0.0132(19) -0.010(2) 0.0014(19)
C17 0.053(3) 0.046(3) 0.037(3) 0.000(2) -0.009(3) 0.010(2)
C18 0.022(2) 0.032(2) 0.018(2) 0.0020(15) 0.0003(18) 0.0011(16)
C19 0.029(3) 0.029(2) 0.024(3) 0.0019(16) -0.002(2) 0.0065(15)
C20 0.033(3) 0.048(2) 0.016(2) -0.0025(19) -0.001(2) 0.003(2)
C21 0.039(3) 0.049(3) 0.025(2) 0.009(2) -0.002(2) 0.0136(19)
C22 0.041(3) 0.033(2) 0.032(3) 0.0097(18) 0.011(2) 0.0117(19)
C23 0.023(2) 0.031(2) 0.027(2) 0.0029(18) 0.0047(19) 0.0027(17)
C24 0.040(3) 0.031(2) 0.023(2) -0.0040(18) -0.006(2) -0.0028(18)
C25 0.046(3) 0.040(2) 0.050(4) -0.003(2) -0.001(3) -0.006(2)
C26 0.051(3) 0.035(2) 0.036(3) -0.003(2) -0.001(2) 0.008(2)
C27 0.049(3) 0.0246(19) 0.028(2) -0.0022(17) 0.007(2) -0.0008(17)
C28 0.053(3) 0.041(3) 0.040(3) -0.004(2) 0.020(3) -0.013(2)
C29 0.066(4) 0.040(2) 0.052(4) -0.011(2) 0.032(3) -0.014(2)
C31 0.024(3) 0.034(2) 0.038(3) -0.009(2) 0.007(4) -0.0017(16)
N31 0.030(3) 0.056(2) 0.079(4) -0.019(3) 0.008(3) -0.0020(18)

loop_
_atom_type_symbol
_atom_type_description
_atom_type_scat_dispersion_real
_atom_type_scat_dispersion_imag
_atom_type_scat_source
C C 0.0033 0.0016 'International Tables Vol C Tables 4.2.6.8 and 6.1.1.4'
H H 0.0000 0.0000 'International Tables Vol C Tables 4.2.6.8 and 6.1.1.4'
N N 0.0061 0.0033 'International Tables Vol C Tables 4.2.6.8 and 6.1.1.4'
Cu Cu 0.3201 1.2651 'International Tables Vol C Tables 4.2.6.8 and 6.1.1.4'

loop_
_geom_angle_atom_site_label_1
_geom_angle_atom_site_label_2
_geom_angle_atom_site_label_3
_geom_angle
C31 Cu1 C1 177.5(3)
N2 C1 N5 104.4(3)
N2 C1 Cu1 129.9(4)
N5 C1 Cu1 125.7(4)
C1 N2 C3 110.5(4)
C1 N2 C6 123.6(4)
C3 N2 C6 125.6(4)
C4 C3 N2 108.2(5)
C4 C3 H3A 125.9
N2 C3 H3A 125.9
C3 C4 N5 105.5(4)
C3 C4 H4A 127.3
N5 C4 H4A 127.3
C1 N5 C4 111.5(3)
C1 N5 C18 123.3(3)
C4 N5 C18 125.2(3)
C11 C6 C7 122.9(4)
C11 C6 N2 119.0(3)
C7 C6 N2 118.1(3)
C8 C7 C6 116.0(4)
C8 C7 C12 121.7(4)
C6 C7 C12 122.3(4)
C9 C8 C7 121.8(4)
C9 C8 H8A 119.1
C7 C8 H8A 119.1
C10 C9 C8 120.2(4)
C10 C9 H9A 119.9
C8 C9 H9A 119.9
C9 C10 C11 120.9(4)
C9 C10 H10A 119.6
C11 C10 H10A 119.6
C6 C11 C10 118.3(4)
C6 C11 C15 121.7(4)
C10 C11 C15 120.0(3)
C7 C12 C13 110.3(4)
C7 C12 C14 112.6(4)
C13 C12 C14 109.1(4)
C7 C12 H12A 108.2
C13 C12 H12A 108.2
C14 C12 H12A 108.2
C12 C13 H13A 109.5
C12 C13 H13B 109.5
H13A C13 H13B 109.5
C12 C13 H13C 109.5
H13A C13 H13C 109.5
H13B C13 H13C 109.5
C12 C14 H14A 109.5
C12 C14 H14B 109.5
H14A C14 H14B 109.5
C12 C14 H14C 109.5
H14A C14 H14C 109.5
H14B C14 H14C 109.5
C17 C15 C16 111.7(3)
C17 C15 C11 112.6(4)
C16 C15 C11 110.3(4)
C17 C15 H15A 107.3
C16 C15 H15A 107.3
C11 C15 H15A 107.3
C15 C16 H16A 109.5
C15 C16 H16B 109.5
H16A C16 H16B 109.5
C15 C16 H16C 109.5
H16A C16 H16C 109.5
H16B C16 H16C 109.5
C15 C17 H17A 109.5
C15 C17 H17B 109.5
H17A C17 H17B 109.5
C15 C17 H17C 109.5
H17A C17 H17C 109.5
H17B C17 H17C 109.5
C19 C18 C23 121.9(4)
C19 C18 N5 120.0(3)
C23 C18 N5 118.0(3)
C20 C19 C18 117.8(3)
C20 C19 C24 119.6(4)
C18 C19 C24 122.6(4)
C19 C20 C21 121.7(4)
C19 C20 H20A 119.2
C21 C20 H20A 119.2
C22 C21 C20 119.6(4)
C22 C21 H21A 120.2
C20 C21 H21A 120.2
C21 C22 C23 121.3(4)
C21 C22 H22A 119.4
C23 C22 H22A 119.4
C22 C23 C18 117.6(4)
C22 C23 C27 121.6(4)
C18 C23 C27 120.6(4)
C26 C24 C25 111.6(4)
C26 C24 C19 110.3(4)
C25 C24 C19 112.2(4)
C26 C24 H24A 107.5
C25 C24 H24A 107.5
C19 C24 H24A 107.5
C24 C25 H25A 109.5
C24 C25 H25B 109.5
H25A C25 H25B 109.5
C24 C25 H25C 109.5
H25A C25 H25C 109.5
H25B C25 H25C 109.5
C24 C26 H26A 109.5
C24 C26 H26B 109.5
H26A C26 H26B 109.5
C24 C26 H26C 109.5
H26A C26 H26C 109.5
H26B C26 H26C 109.5
C23 C27 C29 109.3(4)
C23 C27 C28 112.5(4)
C29 C27 C28 111.3(3)
C23 C27 H27A 107.9
C29 C27 H27A 107.9
C28 C27 H27A 107.9
C27 C28 H28A 109.5
C27 C28 H28B 109.5
H28A C28 H28B 109.5
C27 C28 H28C 109.5
H28A C28 H28C 109.5
H28B C28 H28C 109.5
C27 C29 H29A 109.5
C27 C29 H29B 109.5
H29A C29 H29B 109.5
C27 C29 H29C 109.5
H29A C29 H29C 109.5
H29B C29 H29C 109.5
N31 C31 Cu1 177.9(7)

loop_
_geom_bond_atom_site_label_1
_geom_bond_atom_site_label_2
_geom_bond_distance
Cu1 C31 1.862(5)
Cu1 C1 1.900(4)
C1 N2 1.351(6)
C1 N5 1.367(6)
N2 C3 1.379(7)
N2 C6 1.432(5)
C3 C4 1.349(7)
C3 H3A 0.9500
C4 N5 1.382(5)
C4 H4A 0.9500
N5 C18 1.446(5)
C6 C11 1.387(5)
C6 C7 1.423(5)
C7 C8 1.394(6)
C7 C12 1.503(6)
C8 C9 1.386(6)
C8 H8A 0.9500
C9 C10 1.384(6)
C9 H9A 0.9500
C10 C11 1.382(6)
C10 H10A 0.9500
C11 C15 1.532(5)
C12 C13 1.532(7)
C12 C14 1.544(6)
C12 H12A 1.0000
C13 H13A 0.9800
C13 H13B 0.9800
C13 H13C 0.9800
C14 H14A 0.9800
C14 H14B 0.9800
C14 H14C 0.9800
C15 C17 1.529(6)
C15 C16 1.522(6)
C15 H15A 1.0000
C16 H16A 0.9800
C16 H16B 0.9800
C16 H16C 0.9800
C17 H17A 0.9800
C17 H17B 0.9800
C17 H17C 0.9800
C18 C19 1.399(6)
C18 C23 1.416(5)
C19 C20 1.371(6)
C19 C24 1.532(5)
C20 C21 1.391(5)
C20 H20A 0.9500
C21 C22 1.383(6)
C21 H21A 0.9500
C22 C23 1.381(6)
C22 H22A 0.9500
C23 C27 1.523(6)
C24 C26 1.516(6)
C24 C25 1.527(6)
C24 H24A 1.0000
C25 H25A 0.9800
C25 H25B 0.9800
C25 H25C 0.9800
C26 H26A 0.9800
C26 H26B 0.9800
C26 H26C 0.9800
C27 C29 1.529(6)
C27 C28 1.541(6)
C27 H27A 1.0000
C28 H28A 0.9800
C28 H28B 0.9800
C28 H28C 0.9800
C29 H29A 0.9800
C29 H29B 0.9800
C29 H29C 0.9800
C31 N31 1.139(6)

loop_
_geom_torsion_atom_site_label_1
_geom_torsion_atom_site_label_2
_geom_torsion_atom_site_label_3
_geom_torsion_atom_site_label_4
_geom_torsion
N5 C1 N2 C3 -0.6(4)
Cu1 C1 N2 C3 177.7(3)
N5 C1 N2 C6 -174.4(3)
Cu1 C1 N2 C6 3.8(5)
C1 N2 C3 C4 0.6(4)
C6 N2 C3 C4 174.3(3)
N2 C3 C4 N5 -0.4(4)
N2 C1 N5 C4 0.3(4)
Cu1 C1 N5 C4 -178.1(3)
N2 C1 N5 C18 -179.9(3)
Cu1 C1 N5 C18 1.8(5)
C3 C4 N5 C1 0.1(4)
C3 C4 N5 C18 -179.7(3)
C1 N2 C6 C11 84.8(5)
C3 N2 C6 C11 -88.1(5)
C1 N2 C6 C7 -94.0(4)
C3 N2 C6 C7 93.1(4)
C11 C6 C7 C8 -0.2(6)
N2 C6 C7 C8 178.5(4)
C11 C6 C7 C12 179.9(4)
N2 C6 C7 C12 -1.3(6)
C6 C7 C8 C9 -0.3(7)
C12 C7 C8 C9 179.5(5)
C7 C8 C9 C10 0.3(8)
C8 C9 C10 C11 0.3(8)
C7 C6 C11 C10 0.8(7)
N2 C6 C11 C10 -177.9(4)
C7 C6 C11 C15 178.5(4)
N2 C6 C11 C15 -0.2(6)
C9 C10 C11 C6 -0.9(7)
C9 C10 C11 C15 -178.6(5)
C8 C7 C12 C13 -80.3(6)
C6 C7 C12 C13 99.5(5)
C8 C7 C12 C14 41.9(6)
C6 C7 C12 C14 -138.3(4)
C6 C11 C15 C17 131.8(4)
C10 C11 C15 C17 -50.5(6)
C6 C11 C15 C16 -102.6(5)
C10 C11 C15 C16 75.0(5)
C1 N5 C18 C19 -81.5(5)
C4 N5 C18 C19 98.3(5)
C1 N5 C18 C23 98.4(4)
C4 N5 C18 C23 -81.9(5)
C23 C18 C19 C20 -2.6(7)
N5 C18 C19 C20 177.2(4)
C23 C18 C19 C24 178.7(4)
N5 C18 C19 C24 -1.4(7)
C18 C19 C20 C21 3.3(7)
C24 C19 C20 C21 -178.0(4)
C19 C20 C21 C22 -2.2(7)
C20 C21 C22 C23 0.2(7)
C21 C22 C23 C18 0.5(6)
C21 C22 C23 C27 -174.5(4)
C19 C18 C23 C22 0.8(6)
N5 C18 C23 C22 -179.1(4)
C19 C18 C23 C27 175.8(4)
N5 C18 C23 C27 -4.1(6)
C20 C19 C24 C26 64.5(6)
C18 C19 C24 C26 -116.9(5)
C20 C19 C24 C25 -60.6(6)
C18 C19 C24 C25 118.0(5)
C22 C23 C27 C29 80.9(5)
C18 C23 C27 C29 -93.9(5)
C22 C23 C27 C28 -43.2(6)
C18 C23 C27 C28 142.1(4)
